data_7221341
loop_
_publ_author_name
'Eisenmann, B.'
'Schaefer, H.'
'Schwerer, H.'

_publ_section_title
;
 Na6 Si2 Te6 - a new tellurohypodisilicate
;
_journal_name_full
;
Zeitschrift fuer Naturforschung, Teil B. Anorganische Chemie, Organische 
Chemie (33,1978-41,1986)
;
_journal_page_first 1538
_journal_page_last 1541
_journal_volume 36
_journal_year 1981
_chemical_formula_sum 'Na6 Si2 Te6'
_space_group_IT_number 14
_symmetry_space_group_name_Hall '-P 2ybc'
_symmetry_space_group_name_H-M 'P 1 21/c 1'
_cell_angle_alpha 90
_cell_angle_beta 119.71
_cell_angle_gamma 90
_cell_formula_units_Z 2
_cell_length_a 8.786
_cell_length_b 12.78
_cell_length_c 8.864
_cell_volume 864.458
_citation_journal_id_ASTM ZNBAD2
_cod_data_source_file Eisenmann_ZNBAD2_1981_1547.cif
_cod_data_source_block Na6Si2Te6
_cod_original_cell_volume 864.4585
_cod_database_code 7221341

loop_
_symmetry_equiv_pos_as_xyz
x,y,z
-x,y+1/2,-z+1/2
-x,-y,-z
x,-y-1/2,z-1/2

loop_
_atom_site_label
_atom_site_type_symbol
_atom_site_fract_x
_atom_site_fract_y
_atom_site_fract_z
_atom_site_occupancy
_atom_site_U_iso_or_equiv
Si1 Si+3 0.8549 0.0077 0.8867 1 0.0
Te3 Te-2 0.6718 0.8735 0.9284 1 0.0
Na3 Na+1 0.0396 0.276 0.2307 1 0.0
Te2 Te-2 0.8511 0.9744 0.6072 1 0.0
Te1 Te-2 0.7459 0.1887 0.8865 1 0.0
Na1 Na+1 0.5053 0.3459 0.9872 1 0.0
Na2 Na+1 0.275 0.9355 0.7944 1 0.0
